data_4105901
loop_
_publ_author_name
'Daniel J. Mastarone'
'Victoria S. R. Harrison'
'Amanda L. Eckermann'
'Giacomo Parigi'
'Claudio Luchinat'
'Thomas J. Meade'

_publ_section_title
;
 A Modular System for the Synthesis of Multiplexed Magnetic Resonance
 Probes
;
_journal_name_full 'Journal of the American Chemical Society'
_journal_page_first 5329
_journal_page_last 5337
_journal_paper_doi 10.1021/ja1099616
_journal_volume 133
_journal_year 2011
_chemical_formula_sum 'C17 H42 Gd N7 O14'
_chemical_formula_weight 725.83
_chemical_name_systematic
; 
 ? 
;
_space_group_IT_number 14
_symmetry_cell_setting monoclinic
_symmetry_space_group_name_Hall '-P 2ybc'
_symmetry_space_group_name_H-M 'P 1 21/c 1'
_atom_sites_solution_hydrogens geom
_atom_sites_solution_primary direct
_atom_sites_solution_secondary difmap
_audit_creation_method SHELXL-97
_cell_angle_alpha 90.00
_cell_angle_beta 100.351(2)
_cell_angle_gamma 90.00
_cell_formula_units_Z 8
_cell_length_a 11.2618(4)
_cell_length_b 16.3286(5)
_cell_length_c 30.5547(10)
_cell_measurement_reflns_used 9690
_cell_measurement_temperature 100(2)
_cell_measurement_theta_max 30.50
_cell_measurement_theta_min 2.22
_cell_volume 5527.2(3)
_computing_cell_refinement 'SAINT V7.23A (Bruker, 2005)'
_computing_data_collection 'APEX2 V2.1-4 (Bruker, 2007)'
_computing_data_reduction 'Bruker SAINT'
_computing_molecular_graphics 'Bruker SHELXTL'
_computing_publication_material 'Bruker SHELXTL'
_computing_structure_refinement 'SHELXL-97 (Sheldrick, 1997)'
_computing_structure_solution 'SHELXS-97 (Sheldrick, 1990)'
_diffrn_ambient_temperature 100(2)
_diffrn_measured_fraction_theta_full 0.993
_diffrn_measured_fraction_theta_max 0.993
_diffrn_measurement_device_type 'CCD area detector'
_diffrn_measurement_method 'phi and omega scans'
_diffrn_radiation_monochromator graphite
_diffrn_radiation_source 'fine-focus sealed tube'
_diffrn_radiation_type MoK\a
_diffrn_radiation_wavelength 0.71073
_diffrn_reflns_av_R_equivalents 0.0814
_diffrn_reflns_av_sigmaI/netI 0.0325
_diffrn_reflns_limit_h_max 16
_diffrn_reflns_limit_h_min -16
_diffrn_reflns_limit_k_max 23
_diffrn_reflns_limit_k_min -23
_diffrn_reflns_limit_l_max 43
_diffrn_reflns_limit_l_min -43
_diffrn_reflns_number 190038
_diffrn_reflns_theta_full 30.55
_diffrn_reflns_theta_max 30.55
_diffrn_reflns_theta_min 1.35
_exptl_absorpt_coefficient_mu 2.477
_exptl_absorpt_correction_T_max 0.7554
_exptl_absorpt_correction_T_min 0.3335
_exptl_absorpt_correction_type numerical
_exptl_absorpt_process_details face-indexed
_exptl_crystal_colour colourless
_exptl_crystal_density_diffrn 1.744
_exptl_crystal_description flat
_exptl_crystal_F_000 2952
_exptl_crystal_size_max 0.57
_exptl_crystal_size_mid 0.26
_exptl_crystal_size_min 0.12
_refine_diff_density_max 6.143
_refine_diff_density_min -3.213
_refine_diff_density_rms 0.252
_refine_ls_extinction_method none
_refine_ls_goodness_of_fit_ref 1.841
_refine_ls_hydrogen_treatment mixed
_refine_ls_matrix_type full
_refine_ls_number_parameters 723
_refine_ls_number_reflns 16830
_refine_ls_number_restraints 0
_refine_ls_restrained_S_all 1.841
_refine_ls_R_factor_all 0.0673
_refine_ls_R_factor_gt 0.0616
_refine_ls_shift/su_max 0.002
_refine_ls_shift/su_mean 0.000
_refine_ls_structure_factor_coef Fsqd
_refine_ls_weighting_details 'calc w=1/[\s^2^(Fo^2^)+(0.0572P)^2^+8.0153P] where P=(Fo^2^+2Fc^2^)/3'
_refine_ls_weighting_scheme calc
_refine_ls_wR_factor_gt 0.1666
_refine_ls_wR_factor_ref 0.1684
_reflns_number_gt 15115
_reflns_number_total 16830
_reflns_threshold_expression >2sigma(I)
_cod_data_source_file ja1099616_si_001.cif
_cod_data_source_block s85y
_cod_database_code 4105901

loop_
_symmetry_equiv_pos_as_xyz
'x, y, z'
'-x, y+1/2, -z+1/2'
'-x, -y, -z'
'x, -y-1/2, z-1/2'

loop_
_atom_site_label
_atom_site_type_symbol
_atom_site_fract_x
_atom_site_fract_y
_atom_site_fract_z
_atom_site_U_iso_or_equiv
_atom_site_adp_type
_atom_site_occupancy
_atom_site_symmetry_multiplicity
_atom_site_calc_flag
_atom_site_refinement_flags
Gd1 Gd 0.31859(2) 0.265300(14) 0.060190(8) 0.01258(7) Uani 1 1 d .
Gd2 Gd 0.52668(2) 0.426539(14) 0.234686(8) 0.01147(7) Uani 1 1 d .
O1 O 0.4965(4) 0.2815(3) 0.11982(13) 0.0175(7) Uani 1 1 d .
O2 O 0.4696(3) 0.1708(2) 0.05165(12) 0.0168(7) Uani 1 1 d .
O3 O 0.5266(4) 0.0395(2) 0.05766(14) 0.0227(8) Uani 1 1 d .
O4 O 0.2799(3) 0.3720(2) 0.10969(11) 0.0152(7) Uani 1 1 d .
O5 O 0.2570(4) 0.5049(2) 0.12202(13) 0.0210(8) Uani 1 1 d .
O6 O 0.2882(4) 0.1822(2) 0.12093(12) 0.0172(7) Uani 1 1 d .
O7 O 0.1905(4) 0.1661(3) 0.17779(13) 0.0219(8) Uani 1 1 d .
O8 O 0.4556(4) 0.3689(2) 0.03960(12) 0.0181(7) Uani 1 1 d .
O9 O 0.3931(4) 0.3210(2) 0.19435(13) 0.0173(7) Uani 1 1 d .
O10 O 0.6387(4) 0.3059(2) 0.23488(13) 0.0177(7) Uani 1 1 d .
O11 O 0.7953(4) 0.2338(3) 0.21959(19) 0.0336(11) Uani 1 1 d .
O12 O 0.5457(4) 0.4318(2) 0.15793(12) 0.0157(7) Uani 1 1 d .
O13 O 0.5285(4) 0.4946(2) 0.09191(12) 0.0199(8) Uani 1 1 d .
O14 O 0.4238(4) 0.3570(2) 0.28551(12) 0.0171(7) Uani 1 1 d .
O15 O 0.4183(4) 0.3083(3) 0.35381(13) 0.0227(8) Uani 1 1 d .
O16 O 0.3279(3) 0.4818(2) 0.20732(13) 0.0185(7) Uani 1 1 d .
N1 N 0.2456(4) 0.1367(3) 0.01087(15) 0.0167(8) Uani 1 1 d .
N2 N 0.0907(4) 0.2225(3) 0.06312(15) 0.0177(9) Uani 1 1 d .
N3 N 0.1507(4) 0.3798(3) 0.02694(14) 0.0163(8) Uani 1 1 d .
N4 N 0.3076(4) 0.2967(3) -0.02563(14) 0.0145(8) Uani 1 1 d .
N5 N 0.7118(5) 0.4153(3) 0.02774(17) 0.0249(10) Uani 1 1 d .
N6 N 0.7568(5) 0.4111(3) 0.06730(17) 0.0250(10) Uani 1 1 d .
N7 N 0.8062(7) 0.4150(5) 0.1035(2) 0.0438(16) Uani 1 1 d .
N8 N 0.5679(4) 0.5756(3) 0.20509(14) 0.0145(8) Uani 1 1 d .
N9 N 0.7606(4) 0.4519(3) 0.23491(15) 0.0168(8) Uani 1 1 d .
N10 N 0.6535(4) 0.4177(3) 0.31444(15) 0.0178(9) Uani 1 1 d .
N11 N 0.4565(4) 0.5397(3) 0.28506(15) 0.0162(8) Uani 1 1 d .
N12 N 0.0701(5) 0.4674(4) 0.18212(19) 0.0324(12) Uani 1 1 d .
N13 N 0.0257(6) 0.5197(4) 0.1564(2) 0.0373(14) Uani 1 1 d .
N14 N -0.0238(7) 0.5595(5) 0.1281(2) 0.0517(19) Uani 1 1 d .
C1 C 0.4489(5) 0.0942(3) 0.04857(17) 0.0166(9) Uani 1 1 d .
C2 C 0.3186(5) 0.0687(3) 0.03340(19) 0.0197(10) Uani 1 1 d .
H2A H 0.3152 0.0217 0.0127 0.024 Uiso 1 1 calc R
H2B H 0.2842 0.0508 0.0595 0.024 Uiso 1 1 calc R
C3 C 0.1150(5) 0.1191(3) 0.00590(18) 0.0202(10) Uani 1 1 d .
H3A H 0.1001 0.0611 -0.0027 0.024 Uiso 1 1 calc R
H3B H 0.0703 0.1537 -0.0182 0.024 Uiso 1 1 calc R
C4 C 0.0680(5) 0.1357(3) 0.04885(19) 0.0208(11) Uani 1 1 d .
H4A H -0.0197 0.1243 0.0442 0.025 Uiso 1 1 calc R
H4B H 0.1087 0.0986 0.0725 0.025 Uiso 1 1 calc R
C5 C -0.0025(5) 0.2754(3) 0.03716(18) 0.0199(10) Uani 1 1 d .
H5A H -0.0800 0.2675 0.0476 0.024 Uiso 1 1 calc R
H5B H -0.0145 0.2596 0.0054 0.024 Uiso 1 1 calc R
C6 C 0.0339(5) 0.3649(3) 0.04200(18) 0.0186(10) Uani 1 1 d .
H6A H -0.0298 0.3990 0.0242 0.022 Uiso 1 1 calc R
H6B H 0.0414 0.3814 0.0736 0.022 Uiso 1 1 calc R
C7 C 0.1304(5) 0.3860(3) -0.02229(17) 0.0182(10) Uani 1 1 d .
H7A H 0.0950 0.4402 -0.0314 0.022 Uiso 1 1 calc R
H7B H 0.0719 0.3435 -0.0353 0.022 Uiso 1 1 calc R
C8 C 0.2467(5) 0.3754(3) -0.04044(17) 0.0171(10) Uani 1 1 d .
H8A H 0.2283 0.3768 -0.0734 0.021 Uiso 1 1 calc R
H8B H 0.3019 0.4214 -0.0302 0.021 Uiso 1 1 calc R
C9 C 0.2467(5) 0.2298(3) -0.05406(16) 0.0173(10) Uani 1 1 d .
H9A H 0.2701 0.2328 -0.0837 0.021 Uiso 1 1 calc R
H9B H 0.1582 0.2375 -0.0581 0.021 Uiso 1 1 calc R
C10 C 0.2791(5) 0.1460(3) -0.03408(17) 0.0173(10) Uani 1 1 d .
H10A H 0.2369 0.1035 -0.0542 0.021 Uiso 1 1 calc R
H10B H 0.3670 0.1372 -0.0316 0.021 Uiso 1 1 calc R
C11 C 0.1966(5) 0.1875(3) 0.13862(17) 0.0165(9) Uani 1 1 d .
C12 C 0.0836(6) 0.2262(4) 0.11095(19) 0.0221(11) Uani 1 1 d .
H12A H 0.0109 0.1965 0.1163 0.027 Uiso 1 1 calc R
H12B H 0.0768 0.2840 0.1200 0.027 Uiso 1 1 calc R
C13 C 0.2494(5) 0.4443(3) 0.09700(17) 0.0168(9) Uani 1 1 d .
C14 C 0.2012(5) 0.4564(3) 0.04741(17) 0.0180(10) Uani 1 1 d .
H14A H 0.1378 0.4992 0.0434 0.022 Uiso 1 1 calc R
H14B H 0.2674 0.4752 0.0325 0.022 Uiso 1 1 calc R
C15 C 0.5050(5) 0.3667(3) -0.00056(17) 0.0159(9) Uani 1 1 d .
H15 H 0.4934 0.4212 -0.0157 0.019 Uiso 1 1 calc R
C16 C 0.6382(5) 0.3448(3) 0.0081(2) 0.0214(11) Uani 1 1 d .
H16A H 0.6523 0.2976 0.0287 0.026 Uiso 1 1 calc R
H16B H 0.6629 0.3288 -0.0202 0.026 Uiso 1 1 calc R
C17 C 0.7782(5) 0.5257(3) 0.2083(2) 0.0201(10) Uani 1 1 d .
H17A H 0.7596 0.5120 0.1763 0.024 Uiso 1 1 calc R
H17B H 0.8636 0.5433 0.2156 0.024 Uiso 1 1 calc R
C18 C 0.6973(5) 0.5950(3) 0.21805(19) 0.0189(10) Uani 1 1 d .
H18A H 0.7151 0.6075 0.2503 0.023 Uiso 1 1 calc R
H18B H 0.7156 0.6446 0.2018 0.023 Uiso 1 1 calc R
C19 C 0.4954(5) 0.6376(3) 0.22532(17) 0.0181(10) Uani 1 1 d .
H19A H 0.4108 0.6360 0.2093 0.022 Uiso 1 1 calc R
H19B H 0.5276 0.6930 0.2212 0.022 Uiso 1 1 calc R
C20 C 0.4972(6) 0.6235(3) 0.27494(19) 0.0228(11) Uani 1 1 d .
H20A H 0.5803 0.6322 0.2914 0.027 Uiso 1 1 calc R
H20B H 0.4442 0.6644 0.2857 0.027 Uiso 1 1 calc R
C21 C 0.5059(5) 0.5229(3) 0.33314(18) 0.0200(11) Uani 1 1 d .
H21A H 0.4561 0.4804 0.3443 0.024 Uiso 1 1 calc R
H21B H 0.5012 0.5734 0.3507 0.024 Uiso 1 1 calc R
C22 C 0.6368(5) 0.4939(3) 0.33974(17) 0.0184(10) Uani 1 1 d .
H22A H 0.6869 0.5381 0.3303 0.022 Uiso 1 1 calc R
H22B H 0.6660 0.4839 0.3718 0.022 Uiso 1 1 calc R
C23 C 0.7843(5) 0.4066(4) 0.31437(19) 0.0211(10) Uani 1 1 d .
H23A H 0.7995 0.3492 0.3066 0.025 Uiso 1 1 calc R
H23B H 0.8304 0.4175 0.3446 0.025 Uiso 1 1 calc R
C24 C 0.8275(5) 0.4633(4) 0.28153(19) 0.0210(10) Uani 1 1 d .
H24A H 0.8177 0.5207 0.2908 0.025 Uiso 1 1 calc R
H24B H 0.9146 0.4537 0.2822 0.025 Uiso 1 1 calc R
C25 C 0.5372(5) 0.4955(3) 0.13327(18) 0.0163(9) Uani 1 1 d .
C26 C 0.5322(5) 0.5784(3) 0.15626(17) 0.0177(10) Uani 1 1 d .
H26A H 0.5859 0.6172 0.1443 0.021 Uiso 1 1 calc R
H26B H 0.4489 0.6001 0.1488 0.021 Uiso 1 1 calc R
C27 C 0.4726(5) 0.3369(3) 0.32510(18) 0.0190(10) Uani 1 1 d .
C28 C 0.6092(5) 0.3460(3) 0.33612(18) 0.0180(10) Uani 1 1 d .
H28A H 0.6343 0.3512 0.3688 0.022 Uiso 1 1 calc R
H28B H 0.6471 0.2959 0.3266 0.022 Uiso 1 1 calc R
C29 C 0.7425(5) 0.2998(3) 0.22446(19) 0.0191(10) Uani 1 1 d .
C30 C 0.8064(5) 0.3780(3) 0.2150(2) 0.0207(10) Uani 1 1 d .
H30A H 0.8938 0.3723 0.2267 0.025 Uiso 1 1 calc R
H30B H 0.7963 0.3857 0.1824 0.025 Uiso 1 1 calc R
C31 C 0.3215(5) 0.5346(3) 0.27956(19) 0.0214(11) Uani 1 1 d .
H31A H 0.2918 0.5829 0.2940 0.026 Uiso 1 1 calc R
H31B H 0.2999 0.4852 0.2952 0.026 Uiso 1 1 calc R
C32 C 0.2575(5) 0.5312(4) 0.2311(2) 0.0228(11) Uani 1 1 d .
H32 H 0.2499 0.5876 0.2183 0.027 Uiso 1 1 calc R
C33 C 0.1316(5) 0.4934(4) 0.2287(2) 0.0277(13) Uani 1 1 d .
H33A H 0.1387 0.4450 0.2485 0.033 Uiso 1 1 calc R
H33B H 0.0793 0.5338 0.2403 0.033 Uiso 1 1 calc R
C34 C 0.4353(5) 0.3012(3) -0.03068(17) 0.0170(10) Uani 1 1 d .
H34A H 0.4395 0.3137 -0.0621 0.020 Uiso 1 1 calc R
H34B H 0.4739 0.2472 -0.0234 0.020 Uiso 1 1 calc R
O17 O 0.0919(5) 0.7813(4) 0.07272(17) 0.0395(12) Uani 1 1 d .
O18 O 0.2336(5) 0.8510(4) 0.01850(19) 0.0511(16) Uani 1 1 d .
O19 O 0.4628(4) 0.8801(3) 0.06443(15) 0.0254(9) Uani 1 1 d .
O20 O 0.7560(4) 0.0977(3) 0.06610(16) 0.0322(10) Uani 1 1 d .
O21 O 0.7281(5) 0.2305(3) 0.11904(18) 0.0363(11) Uani 1 1 d .
O22 O 0.1873(5) 0.2957(3) 0.24030(18) 0.0380(11) Uani 1 1 d .
O23 O 0.7788(6) 0.1737(3) 0.36584(19) 0.0433(13) Uani 1 1 d .
O24 O 0.0451(5) 0.3661(3) 0.37798(19) 0.0396(12) Uani 1 1 d .
O25 O 0.0265(5) 0.6301(3) 0.2985(2) 0.0414(13) Uani 1 1 d .
O26 O 0.8295(5) 0.7756(4) 0.17526(18) 0.0430(13) Uani 1 1 d .
O27 O 0.0647(7) 0.6937(5) 0.1929(2) 0.0607(18) Uani 1 1 d .
O28 O 0.9332(6) 0.0280(4) 0.1278(2) 0.0552(16) Uani 1 1 d .
H1O H 0.549(8) 0.264(5) 0.118(3) 0.02(2) Uiso 1 1 d .
H8O H 0.489(5) 0.410(4) 0.060(2) 0.003(13) Uiso 1 1 d .
H9O H 0.355(9) 0.342(7) 0.180(3) 0.05(3) Uiso 1 1 d .
H2O H 0.520(8) 0.323(5) 0.131(3) 0.03(2) Uiso 1 1 d .
H16O H 0.287(6) 0.488(4) 0.177(2) 0.012(15) Uiso 1 1 d .

loop_
_atom_site_aniso_label
_atom_site_aniso_U_11
_atom_site_aniso_U_22
_atom_site_aniso_U_33
_atom_site_aniso_U_23
_atom_site_aniso_U_13
_atom_site_aniso_U_12
Gd1 0.01619(13) 0.01205(12) 0.00935(11) 0.00054(7) 0.00190(8) 0.00012(8)
Gd2 0.01468(12) 0.01054(11) 0.00932(11) -0.00052(7) 0.00250(8) -0.00021(8)
O1 0.020(2) 0.0160(18) 0.0162(18) -0.0034(14) 0.0027(15) 0.0015(15)
O2 0.0200(19) 0.0137(16) 0.0158(17) -0.0042(13) 0.0009(14) 0.0021(13)
O3 0.026(2) 0.0165(18) 0.024(2) 0.0002(15) 0.0018(17) 0.0044(15)
O4 0.0206(19) 0.0170(16) 0.0072(15) 0.0025(12) 0.0004(13) 0.0031(13)
O5 0.027(2) 0.0211(18) 0.0135(17) -0.0025(14) 0.0012(15) 0.0066(16)
O6 0.0197(19) 0.0190(17) 0.0131(17) 0.0021(13) 0.0035(14) 0.0017(14)
O7 0.027(2) 0.0244(19) 0.0151(18) 0.0043(15) 0.0060(16) 0.0027(16)
O8 0.030(2) 0.0166(17) 0.0087(16) -0.0021(13) 0.0066(15) -0.0052(15)
O9 0.020(2) 0.0185(18) 0.0131(17) -0.0014(14) 0.0031(15) -0.0032(15)
O10 0.0210(19) 0.0143(16) 0.0181(18) 0.0004(13) 0.0041(15) 0.0010(14)
O11 0.030(2) 0.020(2) 0.056(3) 0.0030(19) 0.022(2) 0.0063(17)
O12 0.0229(19) 0.0135(16) 0.0112(16) -0.0002(12) 0.0040(14) -0.0030(13)
O13 0.032(2) 0.0179(17) 0.0105(16) -0.0016(13) 0.0052(15) -0.0023(15)
O14 0.0227(19) 0.0154(16) 0.0142(17) 0.0009(13) 0.0058(14) 0.0003(14)
O15 0.029(2) 0.025(2) 0.0159(18) 0.0029(15) 0.0085(16) -0.0031(16)
O16 0.0140(18) 0.0241(19) 0.0178(18) 0.0031(14) 0.0038(14) 0.0061(14)
N1 0.018(2) 0.0147(19) 0.017(2) 0.0015(15) 0.0028(17) -0.0022(16)
N2 0.016(2) 0.021(2) 0.016(2) 0.0049(16) 0.0022(17) 0.0005(16)
N3 0.020(2) 0.0168(19) 0.0111(19) 0.0009(15) 0.0004(16) 0.0010(16)
N4 0.019(2) 0.0140(19) 0.0112(18) -0.0002(14) 0.0031(16) 0.0001(15)
N5 0.030(3) 0.023(2) 0.022(2) 0.0003(18) 0.006(2) -0.005(2)
N6 0.028(3) 0.027(2) 0.023(2) -0.0035(19) 0.011(2) -0.008(2)
N7 0.047(4) 0.056(4) 0.027(3) -0.007(3) 0.004(3) -0.016(3)
N8 0.018(2) 0.0164(19) 0.0097(18) -0.0022(14) 0.0041(15) -0.0001(15)
N9 0.016(2) 0.016(2) 0.018(2) -0.0007(16) 0.0042(17) -0.0002(16)
N10 0.022(2) 0.016(2) 0.015(2) -0.0007(15) 0.0019(17) -0.0039(16)
N11 0.020(2) 0.0171(19) 0.014(2) 0.0002(15) 0.0105(17) 0.0025(16)
N12 0.028(3) 0.045(3) 0.023(3) 0.007(2) 0.002(2) 0.004(2)
N13 0.028(3) 0.046(4) 0.037(3) -0.004(3) 0.006(3) -0.001(3)
N14 0.058(5) 0.059(4) 0.032(3) 0.013(3) -0.009(3) -0.008(4)
C1 0.020(3) 0.016(2) 0.014(2) 0.0001(17) 0.0029(19) 0.0006(18)
C2 0.025(3) 0.015(2) 0.019(2) 0.0004(18) 0.004(2) 0.0048(19)
C3 0.022(3) 0.020(2) 0.017(2) -0.0023(19) 0.001(2) -0.004(2)
C4 0.022(3) 0.020(2) 0.018(2) 0.0026(19) -0.001(2) -0.004(2)
C5 0.020(3) 0.024(3) 0.015(2) 0.0051(19) 0.000(2) 0.001(2)
C6 0.018(3) 0.021(2) 0.015(2) 0.0020(18) 0.0009(19) 0.0028(19)
C7 0.022(3) 0.020(2) 0.012(2) 0.0029(18) 0.0020(19) 0.0036(19)
C8 0.024(3) 0.015(2) 0.013(2) 0.0048(17) 0.0044(19) 0.0006(19)
C9 0.027(3) 0.017(2) 0.007(2) -0.0009(16) 0.0006(19) -0.0020(19)
C10 0.024(3) 0.015(2) 0.014(2) -0.0025(17) 0.0033(19) -0.0037(19)
C11 0.020(3) 0.015(2) 0.015(2) 0.0015(17) 0.0009(19) 0.0015(18)
C12 0.024(3) 0.025(3) 0.018(3) 0.006(2) 0.004(2) 0.002(2)
C13 0.015(2) 0.020(2) 0.014(2) -0.0027(18) 0.0010(18) 0.0034(18)
C14 0.025(3) 0.016(2) 0.013(2) 0.0003(17) 0.0019(19) 0.0034(19)
C15 0.021(3) 0.016(2) 0.012(2) 0.0007(17) 0.0068(19) -0.0035(18)
C16 0.023(3) 0.017(2) 0.025(3) -0.003(2) 0.008(2) -0.003(2)
C17 0.020(3) 0.017(2) 0.024(3) 0.0010(19) 0.006(2) -0.0033(19)
C18 0.021(3) 0.014(2) 0.021(3) -0.0019(18) 0.003(2) -0.0056(19)
C19 0.028(3) 0.013(2) 0.013(2) -0.0006(17) 0.006(2) -0.0013(19)
C20 0.034(3) 0.013(2) 0.019(3) -0.0048(18) -0.001(2) -0.002(2)
C21 0.030(3) 0.017(2) 0.015(2) -0.0029(18) 0.009(2) 0.001(2)
C22 0.025(3) 0.019(2) 0.011(2) -0.0028(17) 0.0022(19) -0.002(2)
C23 0.020(3) 0.021(2) 0.021(3) 0.004(2) 0.001(2) -0.002(2)
C24 0.018(3) 0.024(3) 0.020(3) 0.003(2) 0.002(2) -0.003(2)
C25 0.018(2) 0.014(2) 0.017(2) 0.0012(17) 0.0039(19) -0.0028(18)
C26 0.027(3) 0.014(2) 0.012(2) -0.0001(17) 0.003(2) -0.0008(19)
C27 0.030(3) 0.012(2) 0.016(2) -0.0036(17) 0.006(2) -0.0018(19)
C28 0.023(3) 0.016(2) 0.015(2) 0.0027(18) 0.0040(19) -0.0005(19)
C29 0.021(3) 0.016(2) 0.020(3) 0.0019(19) 0.005(2) 0.0033(19)
C30 0.021(3) 0.018(2) 0.024(3) 0.001(2) 0.008(2) 0.003(2)
C31 0.027(3) 0.017(2) 0.023(3) 0.0007(19) 0.011(2) 0.002(2)
C32 0.018(3) 0.023(3) 0.029(3) 0.009(2) 0.012(2) 0.007(2)
C33 0.017(3) 0.037(3) 0.030(3) 0.006(3) 0.010(2) 0.005(2)
C34 0.025(3) 0.016(2) 0.010(2) -0.0001(17) 0.0038(19) -0.0006(19)
O17 0.037(3) 0.052(3) 0.028(3) 0.007(2) 0.003(2) 0.003(2)
O18 0.046(3) 0.066(4) 0.036(3) 0.012(3) -0.006(3) -0.020(3)
O19 0.022(2) 0.028(2) 0.027(2) 0.0015(17) 0.0057(17) -0.0006(16)
O20 0.029(2) 0.042(3) 0.025(2) -0.008(2) 0.0053(19) 0.000(2)
O21 0.032(3) 0.034(3) 0.039(3) -0.011(2) -0.003(2) 0.004(2)
O22 0.035(3) 0.040(3) 0.042(3) -0.002(2) 0.015(2) -0.005(2)
O23 0.053(3) 0.031(3) 0.043(3) -0.002(2) 0.001(3) -0.004(2)
O24 0.039(3) 0.039(3) 0.042(3) -0.003(2) 0.010(2) 0.004(2)
O25 0.038(3) 0.037(3) 0.055(3) -0.014(2) 0.023(3) -0.007(2)
O26 0.044(3) 0.054(3) 0.032(3) 0.004(2) 0.013(2) 0.000(3)
O27 0.073(5) 0.068(4) 0.042(3) -0.003(3) 0.013(3) 0.023(4)
O28 0.066(4) 0.046(3) 0.052(4) 0.002(3) 0.006(3) 0.016(3)

loop_
_atom_type_symbol
_atom_type_description
_atom_type_scat_dispersion_real
_atom_type_scat_dispersion_imag
_atom_type_scat_source
C C 0.0033 0.0016 'International Tables Vol C Tables 4.2.6.8 and 6.1.1.4'
H H 0.0000 0.0000 'International Tables Vol C Tables 4.2.6.8 and 6.1.1.4'
N N 0.0061 0.0033 'International Tables Vol C Tables 4.2.6.8 and 6.1.1.4'
O O 0.0106 0.0060 'International Tables Vol C Tables 4.2.6.8 and 6.1.1.4'
Gd Gd -0.1653 3.9035 'International Tables Vol C Tables 4.2.6.8 and 6.1.1.4'

loop_
_geom_angle_atom_site_label_1
_geom_angle_atom_site_label_2
_geom_angle_atom_site_label_3
_geom_angle
O2 Gd1 O6 85.42(13)
O2 Gd1 O4 139.98(13)
O6 Gd1 O4 81.60(12)
O2 Gd1 O8 85.60(14)
O6 Gd1 O8 141.50(13)
O4 Gd1 O8 81.61(13)
O2 Gd1 O1 69.16(14)
O6 Gd1 O1 72.29(14)
O4 Gd1 O1 70.84(14)
O8 Gd1 O1 69.51(13)
O2 Gd1 N1 64.46(14)
O6 Gd1 N1 85.26(13)
O4 Gd1 N1 150.27(14)
O8 Gd1 N1 123.49(13)
O1 Gd1 N1 129.61(14)
O2 Gd1 N4 85.60(13)
O6 Gd1 N4 153.63(13)
O4 Gd1 N4 120.10(12)
O8 Gd1 N4 62.09(13)
O1 Gd1 N4 126.63(14)
N1 Gd1 N4 68.50(13)
O2 Gd1 N2 123.41(14)
O6 Gd1 N2 63.30(13)
O4 Gd1 N2 83.37(14)
O8 Gd1 N2 147.31(14)
O1 Gd1 N2 131.24(14)
N1 Gd1 N2 66.91(14)
N4 Gd1 N2 102.04(14)
O2 Gd1 N3 151.53(13)
O6 Gd1 N3 119.77(13)
O4 Gd1 N3 62.86(12)
O8 Gd1 N3 81.77(14)
O1 Gd1 N3 128.25(14)
N1 Gd1 N3 102.12(14)
N4 Gd1 N3 65.94(13)
N2 Gd1 N3 65.55(14)
O10 Gd2 O14 85.55(13)
O10 Gd2 O12 83.66(13)
O14 Gd2 O12 142.57(13)
O10 Gd2 O16 141.28(14)
O14 Gd2 O16 82.81(13)
O12 Gd2 O16 83.58(13)
O10 Gd2 O9 72.12(14)
O14 Gd2 O9 70.66(13)
O12 Gd2 O9 71.92(13)
O16 Gd2 O9 69.17(14)
O10 Gd2 N10 75.26(14)
O14 Gd2 N10 67.20(14)
O12 Gd2 N10 142.16(14)
O16 Gd2 N10 131.58(14)
O9 Gd2 N10 127.82(14)
O10 Gd2 N11 144.41(14)
O14 Gd2 N11 73.71(13)
O12 Gd2 N11 129.83(13)
O16 Gd2 N11 65.25(14)
O9 Gd2 N11 124.44(14)
N10 Gd2 N11 70.17(15)
O10 Gd2 N9 66.34(14)
O14 Gd2 N9 131.90(14)
O12 Gd2 N9 74.61(14)
O16 Gd2 N9 142.72(14)
O9 Gd2 N9 128.58(14)
N10 Gd2 N9 68.25(14)
N11 Gd2 N9 106.96(14)
O10 Gd2 N8 130.02(13)
O14 Gd2 N8 142.17(13)
O12 Gd2 N8 65.38(12)
O16 Gd2 N8 75.47(14)
O9 Gd2 N8 126.58(14)
N10 Gd2 N8 105.59(14)
N11 Gd2 N8 69.17(13)
N9 Gd2 N8 68.07(14)
Gd1 O1 H1O 120(7)
Gd1 O1 H2O 126(6)
H1O O1 H2O 100(9)
C1 O2 Gd1 121.9(4)
C13 O4 Gd1 123.5(3)
C11 O6 Gd1 123.0(3)
C15 O8 Gd1 124.1(3)
C15 O8 H8O 114(4)
Gd1 O8 H8O 121(4)
Gd2 O9 H9O 103(10)
C29 O10 Gd2 125.8(3)
C25 O12 Gd2 126.6(3)
C27 O14 Gd2 124.2(4)
C32 O16 Gd2 127.0(3)
C32 O16 H16O 103(4)
Gd2 O16 H16O 129(4)
C3 N1 C2 111.2(4)
C3 N1 C10 109.6(4)
C2 N1 C10 107.1(4)
C3 N1 Gd1 114.6(3)
C2 N1 Gd1 104.1(3)
C10 N1 Gd1 109.9(3)
C12 N2 C5 110.3(4)
C12 N2 C4 106.9(4)
C5 N2 C4 109.3(4)
C12 N2 Gd1 104.2(3)
C5 N2 Gd1 115.0(3)
C4 N2 Gd1 110.7(3)
C14 N3 C7 110.5(4)
C14 N3 C6 107.6(4)
C7 N3 C6 109.9(4)
C14 N3 Gd1 103.7(3)
C7 N3 Gd1 113.3(3)
C6 N3 Gd1 111.4(3)
C34 N4 C9 109.4(4)
C34 N4 C8 109.3(4)
C9 N4 C8 108.5(4)
C34 N4 Gd1 103.9(3)
C9 N4 Gd1 111.8(3)
C8 N4 Gd1 113.9(3)
N6 N5 C16 117.2(5)
N7 N6 N5 172.1(7)
C18 N8 C26 110.0(4)
C18 N8 C19 109.2(4)
C26 N8 C19 109.0(4)
C18 N8 Gd2 109.2(3)
C26 N8 Gd2 109.9(3)
C19 N8 Gd2 109.6(3)
C30 N9 C17 110.1(4)
C30 N9 C24 109.8(4)
C17 N9 C24 109.0(4)
C30 N9 Gd2 106.8(3)
C17 N9 Gd2 110.7(3)
C24 N9 Gd2 110.5(3)
C28 N10 C23 108.6(4)
C28 N10 C22 110.1(4)
C23 N10 C22 108.7(4)
C28 N10 Gd2 107.0(3)
C23 N10 Gd2 112.6(3)
C22 N10 Gd2 109.9(3)
C20 N11 C31 111.7(4)
C20 N11 C21 107.3(4)
C31 N11 C21 106.8(4)
C20 N11 Gd2 112.9(3)
C31 N11 Gd2 107.6(3)
C21 N11 Gd2 110.4(3)
N13 N12 C33 118.3(6)
N14 N13 N12 169.6(8)
O3 C1 O2 125.1(5)
O3 C1 C2 118.3(5)
O2 C1 C2 116.6(5)
N1 C2 C1 111.3(4)
N1 C2 H2A 109.4
C1 C2 H2A 109.4
N1 C2 H2B 109.4
C1 C2 H2B 109.4
H2A C2 H2B 108.0
N1 C3 C4 111.7(4)
N1 C3 H3A 109.3
C4 C3 H3A 109.3
N1 C3 H3B 109.3
C4 C3 H3B 109.3
H3A C3 H3B 107.9
N2 C4 C3 110.6(4)
N2 C4 H4A 109.5
C3 C4 H4A 109.5
N2 C4 H4B 109.5
C3 C4 H4B 109.5
H4A C4 H4B 108.1
N2 C5 C6 110.9(5)
N2 C5 H5A 109.5
C6 C5 H5A 109.5
N2 C5 H5B 109.5
C6 C5 H5B 109.5
H5A C5 H5B 108.0
N3 C6 C5 111.4(4)
N3 C6 H6A 109.3
C5 C6 H6A 109.3
N3 C6 H6B 109.3
C5 C6 H6B 109.3
H6A C6 H6B 108.0
N3 C7 C8 112.1(4)
N3 C7 H7A 109.2
C8 C7 H7A 109.2
N3 C7 H7B 109.2
C8 C7 H7B 109.2
H7A C7 H7B 107.9
N4 C8 C7 111.6(4)
N4 C8 H8A 109.3
C7 C8 H8A 109.3
N4 C8 H8B 109.3
C7 C8 H8B 109.3
H8A C8 H8B 108.0
N4 C9 C10 112.1(4)
N4 C9 H9A 109.2
C10 C9 H9A 109.2
N4 C9 H9B 109.2
C10 C9 H9B 109.2
H9A C9 H9B 107.9
N1 C10 C9 112.3(4)
N1 C10 H10A 109.1
C9 C10 H10A 109.1
N1 C10 H10B 109.1
C9 C10 H10B 109.1
H10A C10 H10B 107.9
O6 C11 O7 125.5(5)
O6 C11 C12 117.3(5)
O7 C11 C12 117.2(5)
N2 C12 C11 110.0(5)
N2 C12 H12A 109.7
C11 C12 H12A 109.7
N2 C12 H12B 109.7
C11 C12 H12B 109.7
H12A C12 H12B 108.2
O5 C13 O4 124.5(5)
O5 C13 C14 118.6(5)
O4 C13 C14 116.8(4)
N3 C14 C13 110.7(4)
N3 C14 H14A 109.5
C13 C14 H14A 109.5
N3 C14 H14B 109.5
C13 C14 H14B 109.5
H14A C14 H14B 108.1
O8 C15 C16 112.3(4)
O8 C15 C34 107.2(4)
C16 C15 C34 108.9(4)
O8 C15 H15 109.4
C16 C15 H15 109.4
C34 C15 H15 109.4
N5 C16 C15 110.6(5)
N5 C16 H16A 109.5
C15 C16 H16A 109.5
N5 C16 H16B 109.5
C15 C16 H16B 109.5
H16A C16 H16B 108.1
N9 C17 C18 110.8(5)
N9 C17 H17A 109.5
C18 C17 H17A 109.5
N9 C17 H17B 109.5
C18 C17 H17B 109.5
H17A C17 H17B 108.1
N8 C18 C17 112.8(4)
N8 C18 H18A 109.0
C17 C18 H18A 109.0
N8 C18 H18B 109.0
C17 C18 H18B 109.0
H18A C18 H18B 107.8
N8 C19 C20 113.2(4)
N8 C19 H19A 108.9
C20 C19 H19A 108.9
N8 C19 H19B 108.9
C20 C19 H19B 108.9
H19A C19 H19B 107.7
N11 C20 C19 113.2(4)
N11 C20 H20A 108.9
C19 C20 H20A 108.9
N11 C20 H20B 108.9
C19 C20 H20B 108.9
H20A C20 H20B 107.7
N11 C21 C22 111.5(4)
N11 C21 H21A 109.3
C22 C21 H21A 109.3
N11 C21 H21B 109.3
C22 C21 H21B 109.3
H21A C21 H21B 108.0
N10 C22 C21 113.5(4)
N10 C22 H22A 108.9
C21 C22 H22A 108.9
N10 C22 H22B 108.9
C21 C22 H22B 108.9
H22A C22 H22B 107.7
N10 C23 C24 111.4(5)
N10 C23 H23A 109.4
C24 C23 H23A 109.4
N10 C23 H23B 109.4
C24 C23 H23B 109.4
H23A C23 H23B 108.0
N9 C24 C23 112.9(5)
N9 C24 H24A 109.0
C23 C24 H24A 109.0
N9 C24 H24B 109.0
C23 C24 H24B 109.0
H24A C24 H24B 107.8
O13 C25 O12 124.8(5)
O13 C25 C26 118.1(4)
O12 C25 C26 117.0(5)
N8 C26 C25 114.2(4)
N8 C26 H26A 108.7
C25 C26 H26A 108.7
N8 C26 H26B 108.7
C25 C26 H26B 108.7
H26A C26 H26B 107.6
O15 C27 O14 125.5(6)
O15 C27 C28 119.0(5)
O14 C27 C28 115.5(5)
N10 C28 C27 112.8(4)
N10 C28 H28A 109.0
C27 C28 H28A 109.0
N10 C28 H28B 109.0
C27 C28 H28B 109.0
H28A C28 H28B 107.8
O11 C29 O10 125.0(5)
O11 C29 C30 116.7(5)
O10 C29 C30 118.2(5)
N9 C30 C29 113.2(4)
N9 C30 H30A 108.9
C29 C30 H30A 108.9
N9 C30 H30B 108.9
C29 C30 H30B 108.9
H30A C30 H30B 107.8
N11 C31 C32 113.8(4)
N11 C31 H31A 108.8
C32 C31 H31A 108.8
N11 C31 H31B 108.8
C32 C31 H31B 108.8
H31A C31 H31B 107.7
O16 C32 C31 107.9(5)
O16 C32 C33 110.1(5)
C31 C32 C33 109.5(5)
O16 C32 H32 109.8
C31 C32 H32 109.8
C33 C32 H32 109.8
N12 C33 C32 114.7(5)
N12 C33 H33A 108.6
C32 C33 H33A 108.6
N12 C33 H33B 108.6
C32 C33 H33B 108.6
H33A C33 H33B 107.6
N4 C34 C15 112.1(4)
N4 C34 H34A 109.2
C15 C34 H34A 109.2
N4 C34 H34B 109.2
C15 C34 H34B 109.2
H34A C34 H34B 107.9

loop_
_geom_bond_atom_site_label_1
_geom_bond_atom_site_label_2
_geom_bond_distance
Gd1 O2 2.345(4)
Gd1 O6 2.373(4)
Gd1 O4 2.398(4)
Gd1 O8 2.447(4)
Gd1 O1 2.468(4)
Gd1 N1 2.629(4)
Gd1 N4 2.653(4)
Gd1 N2 2.677(5)
Gd1 N3 2.722(4)
Gd2 O10 2.339(4)
Gd2 O14 2.385(4)
Gd2 O12 2.395(4)
Gd2 O16 2.419(4)
Gd2 O9 2.467(4)
Gd2 N10 2.598(5)
Gd2 N11 2.616(4)
Gd2 N9 2.666(5)
Gd2 N8 2.666(4)
O1 H1O 0.67(8)
O1 H2O 0.78(9)
O2 C1 1.273(6)
O3 C1 1.246(7)
O4 C13 1.270(6)
O5 C13 1.244(6)
O6 C11 1.251(7)
O7 C11 1.261(6)
O8 C15 1.436(6)
O8 H8O 0.95(6)
O9 H9O 0.65(10)
O10 C29 1.270(7)
O11 C29 1.252(7)
O12 C25 1.278(6)
O13 C25 1.250(6)
O14 C27 1.279(7)
O15 C27 1.247(7)
O16 C32 1.420(7)
O16 H16O 0.96(7)
N1 C3 1.479(7)
N1 C2 1.476(7)
N1 C10 1.496(7)
N2 C12 1.479(7)
N2 C5 1.476(7)
N2 C4 1.492(7)
N3 C14 1.468(7)
N3 C7 1.484(7)
N3 C6 1.490(7)
N4 C34 1.476(7)
N4 C9 1.484(6)
N4 C8 1.488(6)
N5 N6 1.226(7)
N5 C16 1.481(7)
N6 N7 1.146(8)
N8 C18 1.474(7)
N8 C26 1.475(7)
N8 C19 1.503(7)
N9 C30 1.485(7)
N9 C17 1.485(7)
N9 C24 1.498(7)
N10 C28 1.476(7)
N10 C23 1.484(7)
N10 C22 1.494(7)
N11 C20 1.492(7)
N11 C31 1.501(7)
N11 C21 1.500(7)
N12 N13 1.206(9)
N12 C33 1.527(9)
N13 N14 1.145(9)
C1 C2 1.516(8)
C2 H2A 0.9900
C2 H2B 0.9900
C3 C4 1.525(8)
C3 H3A 0.9900
C3 H3B 0.9900
C4 H4A 0.9900
C4 H4B 0.9900
C5 C6 1.518(8)
C5 H5A 0.9900
C5 H5B 0.9900
C6 H6A 0.9900
C6 H6B 0.9900
C7 C8 1.521(8)
C7 H7A 0.9900
C7 H7B 0.9900
C8 H8A 0.9900
C8 H8B 0.9900
C9 C10 1.516(7)
C9 H9A 0.9900
C9 H9B 0.9900
C10 H10A 0.9900
C10 H10B 0.9900
C11 C12 1.532(8)
C12 H12A 0.9900
C12 H12B 0.9900
C13 C14 1.528(7)
C14 H14A 0.9900
C14 H14B 0.9900
C15 C16 1.518(8)
C15 C34 1.532(7)
C15 H15 1.0000
C16 H16A 0.9900
C16 H16B 0.9900
C17 C18 1.515(8)
C17 H17A 0.9900
C17 H17B 0.9900
C18 H18A 0.9900
C18 H18B 0.9900
C19 C20 1.530(8)
C19 H19A 0.9900
C19 H19B 0.9900
C20 H20A 0.9900
C20 H20B 0.9900
C21 C22 1.526(8)
C21 H21A 0.9900
C21 H21B 0.9900
C22 H22A 0.9900
C22 H22B 0.9900
C23 C24 1.510(8)
C23 H23A 0.9900
C23 H23B 0.9900
C24 H24A 0.9900
C24 H24B 0.9900
C25 C26 1.531(7)
C26 H26A 0.9900
C26 H26B 0.9900
C27 C28 1.522(8)
C28 H28A 0.9900
C28 H28B 0.9900
C29 C30 1.519(8)
C30 H30A 0.9900
C30 H30B 0.9900
C31 C32 1.527(9)
C31 H31A 0.9900
C31 H31B 0.9900
C32 C33 1.535(8)
C32 H32 1.0000
C33 H33A 0.9900
C33 H33B 0.9900
C34 H34A 0.9900
C34 H34B 0.9900
